data_7125956
loop_
_publ_author_name
'Frogley, Benjamin J.'
'Hill, Anthony F.'
'Seitz, Antonia'

_publ_section_title
;
 Bi- and poly(carbyne) functionalised polycyclic aromatics.
;
_journal_issue 22
_journal_name_full 'Chemical communications (Cambridge, England)'
_journal_page_first 3265
_journal_page_last 3268
_journal_paper_doi 10.1039/d0cc00786b
_journal_volume 56
_journal_year 2020
_chemical_formula_moiety 'C28 H29 B N6 O2 W'
_chemical_formula_sum 'C28 H29 B N6 O2 W'
_chemical_formula_weight 676.23
_space_group_crystal_system monoclinic
_space_group_IT_number 14
_space_group_name_Hall '-P 2ybc'
_space_group_name_H-M_alt 'P 1 21/c 1'
_atom_sites_solution_hydrogens mixed
_audit_creation_method SHELXL-2016/6
_audit_update_record
;
2019-11-05 deposited with the CCDC.	2020-02-10 downloaded from the CCDC.
;
_cell_angle_alpha 90
_cell_angle_beta 100.4370(10)
_cell_angle_gamma 90
_cell_formula_units_Z 4
_cell_length_a 7.95010(10)
_cell_length_b 17.9153(3)
_cell_length_c 19.4550(2)
_cell_measurement_reflns_used 5517
_cell_measurement_temperature 150.0(1)
_cell_measurement_theta_max 70.6030
_cell_measurement_theta_min 4.6300
_cell_volume 2725.10(6)
_computing_cell_refinement 'CrysAlisPro 1.171.40.36a (Rigaku OD, 2018)'
_computing_data_collection 'CrysAlisPro 1.171.40.36a (Rigaku OD, 2018)'
_computing_data_reduction 'CrysAlisPro 1.171.40.36a (Rigaku OD, 2018)'
_computing_structure_refinement 'SHELXL-2016/6 (Sheldrick, 2016)'
_computing_structure_solution 'SHELXT 2014/5 (Sheldrick, 2014)'
_diffrn_ambient_temperature 150.0(1)
_diffrn_detector_area_resol_mean 8.1297
_diffrn_measured_fraction_theta_full 0.989
_diffrn_measured_fraction_theta_max 0.969
_diffrn_measurement_device_type 'SuperNova, Dual, Cu at home/near, EosS2'
_diffrn_measurement_method '\w scans'
_diffrn_radiation_type CuK\a
_diffrn_radiation_wavelength 1.54184
_diffrn_reflns_av_R_equivalents 0.0183
_diffrn_reflns_av_unetI/netI 0.0292
_diffrn_reflns_Laue_measured_fraction_full 0.989
_diffrn_reflns_Laue_measured_fraction_max 0.969
_diffrn_reflns_limit_h_max 5
_diffrn_reflns_limit_h_min -9
_diffrn_reflns_limit_k_max 20
_diffrn_reflns_limit_k_min -21
_diffrn_reflns_limit_l_max 23
_diffrn_reflns_limit_l_min -23
_diffrn_reflns_number 8551
_diffrn_reflns_point_group_measured_fraction_full 0.989
_diffrn_reflns_point_group_measured_fraction_max 0.969
_diffrn_reflns_theta_full 67.684
_diffrn_reflns_theta_max 70.934
_diffrn_reflns_theta_min 4.622
_diffrn_source 'micro-focus sealed X-ray tube'
_exptl_absorpt_coefficient_mu 8.150
_exptl_absorpt_correction_T_max 1.00000
_exptl_absorpt_correction_T_min 0.83204
_exptl_absorpt_correction_type multi-scan
_exptl_absorpt_process_details
;
CrysAlisPro 1.171.40.36a (Rigaku Oxford Diffraction, 2018)
Empirical absorption correction using spherical harmonics,
 implemented in SCALE3 ABSPACK scaling algorithm.
;
_exptl_crystal_colour orange
_exptl_crystal_density_diffrn 1.648
_exptl_crystal_description block
_exptl_crystal_F_000 1336
_exptl_crystal_size_max 0.209
_exptl_crystal_size_mid 0.172
_exptl_crystal_size_min 0.138
_refine_diff_density_max 1.397
_refine_diff_density_min -1.160
_refine_diff_density_rms 0.097
_refine_ls_extinction_method none
_refine_ls_goodness_of_fit_ref 1.074
_refine_ls_hydrogen_treatment mixed
_refine_ls_matrix_type full
_refine_ls_number_parameters 353
_refine_ls_number_reflns 5082
_refine_ls_number_restraints 0
_refine_ls_restrained_S_all 1.074
_refine_ls_R_factor_all 0.0317
_refine_ls_R_factor_gt 0.0294
_refine_ls_shift/su_max 0.002
_refine_ls_shift/su_mean 0.000
_refine_ls_structure_factor_coef Fsqd
_refine_ls_weighting_details 'w=1/[\s^2^(Fo^2^)+(0.0408P)^2^+1.8316P] where P=(Fo^2^+2Fc^2^)/3'
_refine_ls_weighting_scheme calc
_refine_ls_wR_factor_gt 0.0745
_refine_ls_wR_factor_ref 0.0765
_reflns_Friedel_coverage 0.000
_reflns_number_gt 4716
_reflns_number_total 5082
_reflns_threshold_expression 'I > 2\s(I)'
_cod_data_source_file d0cc00786b2.cif
_cod_data_source_block Compound_6
_cod_depositor_comments 'Adding full bibliography for 7125951--7125959.cif.'
_cod_original_sg_symbol_H-M 'P 21/c'
_cod_database_code 7125956
_shelx_shelxl_version_number 2016/6
_shelx_space_group_comment
;
The symmetry employed for this shelxl refinement is uniquely defined
by the following loop, which should always be used as a source of
symmetry information in preference to the above space-group names.
They are only intended as comments.
;

loop_
_space_group_symop_operation_xyz
'x, y, z'
'-x, y+1/2, -z+1/2'
'-x, -y, -z'
'x, -y-1/2, z-1/2'

loop_
_atom_site_label
_atom_site_type_symbol
_atom_site_fract_x
_atom_site_fract_y
_atom_site_fract_z
_atom_site_U_iso_or_equiv
_atom_site_adp_type
_atom_site_occupancy
_atom_site_site_symmetry_order
_atom_site_calc_flag
_atom_site_refinement_flags_posn
_atom_site_refinement_flags_adp
W1 W 0.41448(2) 0.73365(2) 0.38527(2) 0.02794(7) Uani 1 1 d . .
N5 N 0.2252(4) 0.64227(17) 0.36458(15) 0.0288(6) Uani 1 1 d . .
N1 N 0.5083(4) 0.68288(17) 0.29138(15) 0.0287(6) Uani 1 1 d . .
N4 N 0.5695(3) 0.57245(17) 0.41210(15) 0.0275(6) Uani 1 1 d . .
N3 N 0.5732(3) 0.64320(18) 0.43949(14) 0.0289(6) Uani 1 1 d . .
N6 N 0.2701(4) 0.57303(17) 0.34300(15) 0.0299(6) Uani 1 1 d . .
N2 N 0.5146(3) 0.60686(17) 0.28466(15) 0.0279(6) Uani 1 1 d . .
O1 O 0.7032(5) 0.8563(2) 0.4018(2) 0.0680(10) Uani 1 1 d . .
O2 O 0.1832(5) 0.8523(2) 0.2951(2) 0.0662(10) Uani 1 1 d . .
C25 C 0.6882(5) 0.6423(2) 0.49973(18) 0.0358(8) Uani 1 1 d . .
C16 C 0.6043(6) 0.6554(3) 0.1936(2) 0.0468(10) Uani 1 1 d . .
H16 H 0.645913 0.660636 0.152166 0.056 Uiso 1 1 calc R U
C15 C 0.5634(5) 0.7121(3) 0.2355(2) 0.0392(9) Uani 1 1 d . .
C27 C 0.6793(5) 0.5280(2) 0.4552(2) 0.0357(8) Uani 1 1 d . .
C21 C -0.0074(5) 0.5717(3) 0.3387(2) 0.0400(9) Uani 1 1 d . .
H21 H -0.120823 0.556110 0.332258 0.048 Uiso 1 1 calc R U
C19 C -0.0389(5) 0.7084(3) 0.3824(2) 0.0453(10) Uani 1 1 d . .
H19A H 0.008314 0.722616 0.429490 0.068 Uiso 1 1 calc R U
H19B H -0.157865 0.696533 0.379030 0.068 Uiso 1 1 calc R U
H19C H -0.026995 0.748965 0.351358 0.068 Uiso 1 1 calc R U
C20 C 0.0550(4) 0.6411(2) 0.36231(19) 0.0350(8) Uani 1 1 d . .
C26 C 0.7555(5) 0.5715(3) 0.5104(2) 0.0410(9) Uani 1 1 d . .
H26 H 0.837437 0.555926 0.548028 0.049 Uiso 1 1 calc R U
C2 C 0.6023(5) 0.8098(2) 0.3952(2) 0.0428(9) Uani 1 1 d . .
C22 C 0.1294(5) 0.5302(2) 0.32664(19) 0.0357(8) Uani 1 1 d . .
C1 C 0.3444(5) 0.7883(3) 0.4540(2) 0.0413(9) Uani 1 1 d . .
C3 C 0.2676(5) 0.8072(2) 0.3256(2) 0.0422(9) Uani 1 1 d . .
C17 C 0.5719(5) 0.5901(3) 0.2249(2) 0.0396(9) Uani 1 1 d . .
C4 C 0.2922(6) 0.8466(3) 0.4969(2) 0.0454(10) Uani 1 1 d . .
C24 C 0.7253(6) 0.7105(3) 0.5434(2) 0.0505(11) Uani 1 1 d . .
H24A H 0.786613 0.745684 0.520031 0.076 Uiso 1 1 calc R U
H24B H 0.793376 0.697435 0.587700 0.076 Uiso 1 1 calc R U
H24C H 0.619780 0.732499 0.550697 0.076 Uiso 1 1 calc R U
C13 C 0.2223(5) 0.8282(3) 0.5572(2) 0.0454(10) Uani 1 1 d . .
C14 C 0.5782(7) 0.7945(3) 0.2248(3) 0.0567(12) Uani 1 1 d . .
H14A H 0.475208 0.818683 0.232239 0.085 Uiso 1 1 calc R U
H14B H 0.595241 0.803982 0.178015 0.085 Uiso 1 1 calc R U
H14C H 0.673664 0.813640 0.257446 0.085 Uiso 1 1 calc R U
C12 C 0.2098(6) 0.7551(3) 0.5798(2) 0.0490(11) Uani 1 1 d . .
H12 H 0.245516 0.715960 0.554488 0.059 Uiso 1 1 calc R U
C28 C 0.7041(6) 0.4477(3) 0.4419(3) 0.0489(11) Uani 1 1 d . .
H28A H 0.596134 0.422336 0.436611 0.073 Uiso 1 1 calc R U
H28B H 0.781784 0.426555 0.480545 0.073 Uiso 1 1 calc R U
H28C H 0.750492 0.442083 0.399931 0.073 Uiso 1 1 calc R U
C23 C 0.1347(6) 0.4527(2) 0.2984(2) 0.0471(10) Uani 1 1 d . .
H23A H 0.166342 0.454628 0.253091 0.071 Uiso 1 1 calc R U
H23B H 0.023980 0.430072 0.294596 0.071 Uiso 1 1 calc R U
H23C H 0.217342 0.423698 0.329405 0.071 Uiso 1 1 calc R U
B1 B 0.4586(5) 0.5556(2) 0.3401(2) 0.0290(8) Uani 1 1 d . .
C8 C 0.1655(6) 0.8873(3) 0.5974(2) 0.0551(12) Uani 1 1 d . .
C11 C 0.1450(7) 0.7400(3) 0.6395(3) 0.0603(13) Uani 1 1 d . .
H11 H 0.140957 0.690997 0.654819 0.072 Uiso 1 1 calc R U
C10 C 0.0854(7) 0.7977(4) 0.6770(3) 0.0660(15) Uani 1 1 d . .
H10 H 0.038205 0.786751 0.716242 0.079 Uiso 1 1 calc R U
C5 C 0.3048(8) 0.9210(3) 0.4787(3) 0.0627(13) Uani 1 1 d . .
H5 H 0.350282 0.932953 0.439262 0.075 Uiso 1 1 calc R U
C6 C 0.2508(9) 0.9785(3) 0.5183(3) 0.0779(18) Uani 1 1 d . .
H6 H 0.262762 1.028009 0.505665 0.093 Uiso 1 1 calc R U
C7 C 0.1806(8) 0.9617(4) 0.5753(3) 0.0753(17) Uani 1 1 d . .
H7 H 0.141611 1.000294 0.600380 0.090 Uiso 1 1 calc R U
C9 C 0.0960(7) 0.8689(4) 0.6567(3) 0.0675(16) Uani 1 1 d . .
H9 H 0.056716 0.906845 0.682383 0.081 Uiso 1 1 calc R U
C18 C 0.5923(7) 0.5117(3) 0.2018(3) 0.0613(13) Uani 1 1 d . .
H18A H 0.657556 0.483781 0.239517 0.092 Uiso 1 1 calc R U
H18B H 0.650937 0.511770 0.162727 0.092 Uiso 1 1 calc R U
H18C H 0.481699 0.489278 0.188124 0.092 Uiso 1 1 calc R U
H1 H 0.472(5) 0.497(2) 0.326(2) 0.033(11) Uiso 1 1 d . .

loop_
_atom_site_aniso_label
_atom_site_aniso_U_11
_atom_site_aniso_U_22
_atom_site_aniso_U_33
_atom_site_aniso_U_23
_atom_site_aniso_U_13
_atom_site_aniso_U_12
W1 0.02797(10) 0.02684(11) 0.03011(10) -0.00106(6) 0.00820(7) 0.00190(6)
N5 0.0248(13) 0.0324(16) 0.0301(14) 0.0026(12) 0.0078(11) 0.0027(12)
N1 0.0314(14) 0.0294(15) 0.0264(13) 0.0029(12) 0.0082(11) 0.0008(12)
N4 0.0235(13) 0.0279(14) 0.0311(14) 0.0065(12) 0.0047(11) 0.0027(11)
N3 0.0250(13) 0.0357(16) 0.0257(13) 0.0005(12) 0.0039(11) -0.0008(12)
N6 0.0268(14) 0.0322(15) 0.0297(14) 0.0034(12) 0.0025(11) -0.0028(12)
N2 0.0255(13) 0.0315(15) 0.0274(13) -0.0029(12) 0.0069(11) 0.0011(12)
O1 0.061(2) 0.0425(19) 0.105(3) -0.013(2) 0.028(2) -0.0138(17)
O2 0.071(2) 0.051(2) 0.072(2) 0.0170(19) -0.0001(18) 0.0199(18)
C25 0.0282(17) 0.052(2) 0.0266(16) 0.0039(16) 0.0040(14) -0.0030(16)
C16 0.048(2) 0.065(3) 0.0292(18) 0.0052(19) 0.0135(17) 0.002(2)
C15 0.038(2) 0.047(2) 0.0345(19) 0.0070(18) 0.0114(16) -0.0023(18)
C27 0.0272(17) 0.039(2) 0.042(2) 0.0149(17) 0.0094(15) 0.0038(15)
C21 0.0249(17) 0.056(3) 0.0388(19) 0.0079(18) 0.0042(15) -0.0062(16)
C19 0.0229(17) 0.065(3) 0.051(2) 0.009(2) 0.0141(16) 0.0084(19)
C20 0.0241(16) 0.048(2) 0.0331(18) 0.0077(17) 0.0058(14) 0.0000(15)
C26 0.0289(17) 0.063(3) 0.0304(18) 0.0134(18) 0.0020(14) 0.0045(18)
C2 0.040(2) 0.035(2) 0.056(2) -0.0103(19) 0.0156(18) 0.0003(18)
C22 0.0334(18) 0.039(2) 0.0333(18) 0.0031(16) 0.0019(15) -0.0081(16)
C1 0.037(2) 0.045(2) 0.041(2) 0.0000(19) 0.0044(16) 0.0028(18)
C3 0.046(2) 0.034(2) 0.047(2) 0.0031(18) 0.0083(18) 0.0024(18)
C17 0.0368(19) 0.053(3) 0.0296(17) -0.0101(17) 0.0064(15) 0.0063(18)
C4 0.045(2) 0.047(2) 0.044(2) -0.0083(19) 0.0096(18) 0.0042(19)
C24 0.048(2) 0.065(3) 0.037(2) -0.007(2) 0.0033(18) -0.002(2)
C13 0.036(2) 0.059(3) 0.041(2) -0.007(2) 0.0038(16) 0.0023(19)
C14 0.071(3) 0.050(3) 0.054(3) 0.021(2) 0.025(2) -0.004(2)
C12 0.045(2) 0.062(3) 0.041(2) -0.004(2) 0.0097(19) -0.003(2)
C28 0.040(2) 0.040(2) 0.066(3) 0.020(2) 0.010(2) 0.0110(18)
C23 0.046(2) 0.041(2) 0.052(2) -0.006(2) 0.0029(19) -0.0117(19)
B1 0.0260(18) 0.0255(19) 0.035(2) 0.0016(16) 0.0051(15) 0.0009(15)
C8 0.050(2) 0.071(3) 0.044(2) -0.019(2) 0.0075(19) 0.008(2)
C11 0.062(3) 0.076(4) 0.042(2) 0.000(2) 0.009(2) -0.006(3)
C10 0.058(3) 0.104(5) 0.038(2) -0.015(3) 0.015(2) -0.004(3)
C5 0.084(4) 0.046(3) 0.063(3) -0.005(2) 0.027(3) 0.007(3)
C6 0.108(5) 0.046(3) 0.083(4) -0.014(3) 0.029(4) 0.013(3)
C7 0.085(4) 0.065(4) 0.076(4) -0.025(3) 0.017(3) 0.017(3)
C9 0.060(3) 0.093(5) 0.051(3) -0.024(3) 0.013(2) 0.009(3)
C18 0.072(3) 0.065(3) 0.050(3) -0.023(2) 0.018(2) 0.009(3)

loop_
_atom_type_symbol
_atom_type_description
_atom_type_scat_dispersion_real
_atom_type_scat_dispersion_imag
_atom_type_scat_source
C C 0.0181 0.0091 'International Tables Vol C Tables 4.2.6.8 and 6.1.1.4'
H H 0.0000 0.0000 'International Tables Vol C Tables 4.2.6.8 and 6.1.1.4'
B B 0.0090 0.0039 'International Tables Vol C Tables 4.2.6.8 and 6.1.1.4'
N N 0.0311 0.0180 'International Tables Vol C Tables 4.2.6.8 and 6.1.1.4'
O O 0.0492 0.0322 'International Tables Vol C Tables 4.2.6.8 and 6.1.1.4'
W W -5.4734 5.5774 'International Tables Vol C Tables 4.2.6.8 and 6.1.1.4'

loop_
_geom_angle_atom_site_label_1
_geom_angle_atom_site_label_2
_geom_angle_atom_site_label_3
_geom_angle
C1 W1 C3 81.20(18)
C1 W1 C2 83.41(18)
C3 W1 C2 87.36(18)
C1 W1 N3 105.58(15)
C3 W1 N3 172.75(15)
C2 W1 N3 95.87(15)
C1 W1 N5 104.04(16)
C3 W1 N5 94.36(15)
C2 W1 N5 172.52(14)
N3 W1 N5 81.63(11)
C1 W1 N1 171.00(16)
C3 W1 N1 92.26(14)
C2 W1 N1 90.16(14)
N3 W1 N1 81.27(11)
N5 W1 N1 82.50(11)
C20 N5 N6 106.9(3)
C20 N5 W1 131.6(3)
N6 N5 W1 121.2(2)
C15 N1 N2 106.6(3)
C15 N1 W1 133.7(3)
N2 N1 W1 119.7(2)
C27 N4 N3 109.7(3)
C27 N4 B1 130.1(3)
N3 N4 B1 120.1(3)
C25 N3 N4 106.9(3)
C25 N3 W1 131.6(3)
N4 N3 W1 121.5(2)
C22 N6 N5 109.6(3)
C22 N6 B1 130.3(3)
N5 N6 B1 120.1(3)
C17 N2 N1 109.0(3)
C17 N2 B1 130.7(3)
N1 N2 B1 120.4(3)
N3 C25 C26 109.0(4)
N3 C25 C24 121.3(4)
C26 C25 C24 129.7(4)
C17 C16 C15 106.5(3)
C17 C16 H16 126.7
C15 C16 H16 126.7
N1 C15 C16 109.7(4)
N1 C15 C14 122.6(4)
C16 C15 C14 127.7(4)
N4 C27 C26 107.1(4)
N4 C27 C28 123.7(4)
C26 C27 C28 129.2(4)
C22 C21 C20 107.2(3)
C22 C21 H21 126.4
C20 C21 H21 126.4
C20 C19 H19A 109.5
C20 C19 H19B 109.5
H19A C19 H19B 109.5
C20 C19 H19C 109.5
H19A C19 H19C 109.5
H19B C19 H19C 109.5
N5 C20 C21 108.8(4)
N5 C20 C19 121.4(4)
C21 C20 C19 129.8(3)
C27 C26 C25 107.4(3)
C27 C26 H26 126.3
C25 C26 H26 126.3
O1 C2 W1 176.1(4)
N6 C22 C21 107.5(4)
N6 C22 C23 122.5(4)
C21 C22 C23 129.9(4)
C4 C1 W1 165.9(4)
O2 C3 W1 175.5(4)
N2 C17 C16 108.2(4)
N2 C17 C18 122.6(4)
C16 C17 C18 129.2(4)
C5 C4 C13 119.3(4)
C5 C4 C1 120.4(4)
C13 C4 C1 120.3(4)
C25 C24 H24A 109.5
C25 C24 H24B 109.5
H24A C24 H24B 109.5
C25 C24 H24C 109.5
H24A C24 H24C 109.5
H24B C24 H24C 109.5
C12 C13 C4 122.6(4)
C12 C13 C8 118.3(4)
C4 C13 C8 119.1(5)
C15 C14 H14A 109.5
C15 C14 H14B 109.5
H14A C14 H14B 109.5
C15 C14 H14C 109.5
H14A C14 H14C 109.5
H14B C14 H14C 109.5
C11 C12 C13 120.6(5)
C11 C12 H12 119.7
C13 C12 H12 119.7
C27 C28 H28A 109.5
C27 C28 H28B 109.5
H28A C28 H28B 109.5
C27 C28 H28C 109.5
H28A C28 H28C 109.5
H28B C28 H28C 109.5
C22 C23 H23A 109.5
C22 C23 H23B 109.5
H23A C23 H23B 109.5
C22 C23 H23C 109.5
H23A C23 H23C 109.5
H23B C23 H23C 109.5
N2 B1 N6 108.1(3)
N2 B1 N4 109.1(3)
N6 B1 N4 109.0(3)
N2 B1 H1 110(2)
N6 B1 H1 110(2)
N4 B1 H1 110(2)
C9 C8 C7 122.5(5)
C9 C8 C13 118.9(5)
C7 C8 C13 118.6(5)
C12 C11 C10 120.6(6)
C12 C11 H11 119.7
C10 C11 H11 119.7
C9 C10 C11 120.2(5)
C9 C10 H10 119.9
C11 C10 H10 119.9
C4 C5 C6 121.5(5)
C4 C5 H5 119.2
C6 C5 H5 119.2
C7 C6 C5 119.9(6)
C7 C6 H6 120.1
C5 C6 H6 120.1
C6 C7 C8 121.6(5)
C6 C7 H7 119.2
C8 C7 H7 119.2
C10 C9 C8 121.3(5)
C10 C9 H9 119.4
C8 C9 H9 119.4
C17 C18 H18A 109.5
C17 C18 H18B 109.5
H18A C18 H18B 109.5
C17 C18 H18C 109.5
H18A C18 H18C 109.5
H18B C18 H18C 109.5

loop_
_geom_bond_atom_site_label_1
_geom_bond_atom_site_label_2
_geom_bond_distance
W1 C1 1.823(4)
W1 C3 1.989(4)
W1 C2 2.006(4)
W1 N3 2.202(3)
W1 N5 2.211(3)
W1 N1 2.283(3)
N5 C20 1.347(4)
N5 N6 1.377(4)
N1 C15 1.350(5)
N1 N2 1.370(4)
N4 C27 1.354(5)
N4 N3 1.373(4)
N4 B1 1.544(5)
N3 C25 1.349(4)
N6 C22 1.346(5)
N6 B1 1.542(5)
N2 C17 1.357(5)
N2 B1 1.542(5)
O1 C2 1.148(5)
O2 C3 1.145(5)
C25 C26 1.379(6)
C25 C24 1.487(6)
C16 C17 1.365(6)
C16 C15 1.377(6)
C16 H16 0.9300
C15 C14 1.498(7)
C27 C26 1.376(6)
C27 C28 1.482(6)
C21 C22 1.372(6)
C21 C20 1.386(6)
C21 H21 0.9300
C19 C20 1.506(6)
C19 H19A 0.9600
C19 H19B 0.9600
C19 H19C 0.9600
C26 H26 0.9300
C22 C23 1.497(6)
C1 C4 1.445(6)
C17 C18 1.492(6)
C4 C5 1.387(7)
C4 C13 1.425(6)
C24 H24A 0.9600
C24 H24B 0.9600
C24 H24C 0.9600
C13 C12 1.392(7)
C13 C8 1.436(6)
C14 H14A 0.9600
C14 H14B 0.9600
C14 H14C 0.9600
C12 C11 1.378(7)
C12 H12 0.9300
C28 H28A 0.9600
C28 H28B 0.9600
C28 H28C 0.9600
C23 H23A 0.9600
C23 H23B 0.9600
C23 H23C 0.9600
B1 H1 1.10(4)
C8 C9 1.406(7)
C8 C7 1.413(9)
C11 C10 1.398(8)
C11 H11 0.9300
C10 C9 1.343(9)
C10 H10 0.9300
C5 C6 1.399(7)
C5 H5 0.9300
C6 C7 1.364(9)
C6 H6 0.9300
C7 H7 0.9300
C9 H9 0.9300
C18 H18A 0.9600
C18 H18B 0.9600
C18 H18C 0.9600
